data_7032112
loop_
_publ_author_name
'Xu, Hongwei'
'Williard, Paul G.'
'Bernskoetter, Wesley H.'

_publ_section_title
;
 C-H bond activation and S-atom transfer from cobalt(iii) thiolate and
 isothiocyanate complexes.
;
_journal_issue 39
_journal_name_full 'Dalton transactions (Cambridge, England : 2003)'
_journal_page_first 14696
_journal_page_last 14700
_journal_paper_doi 10.1039/c4dt01823k
_journal_volume 43
_journal_year 2014
_chemical_formula_sum 'C18 H48 Co2 N2 P4 S2'
_chemical_formula_weight 598.44
_chemical_name_common wb19mar14
_space_group_crystal_system triclinic
_space_group_IT_number 2
_space_group_name_Hall '-P 1'
_space_group_name_H-M_alt 'P -1'
_symmetry_space_group_name_Hall '-P 1'
_symmetry_space_group_name_H-M 'P -1'
_atom_sites_solution_hydrogens geom
_cell_angle_alpha 103.448(5)
_cell_angle_beta 102.311(5)
_cell_angle_gamma 105.632(4)
_cell_formula_units_Z 1
_cell_length_a 8.2115(12)
_cell_length_b 8.6027(12)
_cell_length_c 11.4434(16)
_cell_measurement_reflns_used 4949
_cell_measurement_temperature 183.(2)
_cell_measurement_theta_max 24.4701
_cell_measurement_theta_min 2.5845
_cell_volume 723.54(18)
_computing_cell_refinement 'SAINT V8.34A (Bruker AXS Inc., 2013)'
_computing_data_reduction 'SAINT V8.34A (Bruker AXS Inc., 2013)'
_computing_structure_refinement 'SHELXL-2014 (Sheldrick, 2014)'
_diffrn_ambient_temperature 183.(2)
_diffrn_detector_area_resol_mean 10.4167
_diffrn_measured_fraction_theta_full 0.880
_diffrn_measured_fraction_theta_max 0.880
_diffrn_radiation_wavelength 0.71073
_diffrn_reflns_av_R_equivalents 0.0388
_diffrn_reflns_av_unetI/netI 0.0322
_diffrn_reflns_limit_h_max 9
_diffrn_reflns_limit_h_min -9
_diffrn_reflns_limit_k_max 9
_diffrn_reflns_limit_k_min -9
_diffrn_reflns_limit_l_max 12
_diffrn_reflns_limit_l_min -13
_diffrn_reflns_number 8850
_diffrn_reflns_theta_full 24.41
_diffrn_reflns_theta_max 24.41
_diffrn_reflns_theta_min 2.58
_exptl_absorpt_coefficient_mu 1.520
_exptl_absorpt_correction_T_max 0.81
_exptl_absorpt_correction_T_min 0.62
_exptl_absorpt_correction_type multi-scan
_exptl_absorpt_process_details 'SADABS V2012/1 (Bruker AXS Inc.)'
_exptl_crystal_colour 'clear pale brown-gold'
_exptl_crystal_density_diffrn 1.373
_exptl_crystal_density_method 'not measured'
_exptl_crystal_description diamond
_exptl_crystal_F_000 316
_exptl_crystal_size_max 0.200
_exptl_crystal_size_mid 0.170
_exptl_crystal_size_min 0.140
_refine_diff_density_max 0.495
_refine_diff_density_min -0.478
_refine_ls_extinction_method none
_refine_ls_goodness_of_fit_ref 1.054
_refine_ls_hydrogen_treatment constr
_refine_ls_matrix_type full
_refine_ls_number_parameters 135
_refine_ls_number_reflns 2091
_refine_ls_number_restraints 0
_refine_ls_restrained_S_all 1.054
_refine_ls_R_factor_all 0.0439
_refine_ls_R_factor_gt 0.0336
_refine_ls_shift/su_max 0.000
_refine_ls_shift/su_mean 0.000
_refine_ls_structure_factor_coef Fsqd
_refine_ls_weighting_details 'w=1/[\s^2^(Fo^2^)+(0.0436P)^2^+0.4734P] where P=(Fo^2^+2Fc^2^)/3'
_refine_ls_weighting_scheme calc
_refine_ls_wR_factor_gt 0.0796
_refine_ls_wR_factor_ref 0.0849
_reflns_number_gt 1767
_reflns_number_total 2091
_reflns_threshold_expression 'I > 2\s(I)'
_cod_data_source_file c4dt01823k2.cif
_cod_data_source_block I
_cod_depositor_comments 'Adding full bibliography for 7032110--7032112.cif.'
_cod_database_code 7032112

loop_
_space_group_symop_operation_xyz
'x, y, z'
'-x, -y, -z'

loop_
_atom_site_type_symbol
_atom_site_label
_atom_site_fract_x
_atom_site_fract_y
_atom_site_fract_z
_atom_site_U_iso_or_equiv
_atom_site_adp_type
_atom_site_calc_flag
_atom_site_refinement_flags_adp
_atom_site_refinement_flags_posn
_atom_site_occupancy
C C1 0.3249(4) 0.2135(4) 0.4088(4) 0.0342(8) Uani d . . 1
H H1A 0.3638 0.3359 0.4214 0.051 Uiso calc U R 1
H H1B 0.4211 0.1844 0.4555 0.051 Uiso calc U R 1
H H1C 0.2217 0.1815 0.4393 0.051 Uiso calc U R 1
C C2 0.4479(4) -0.0218(4) 0.2471(4) 0.0299(8) Uani d . . 1
H H2A 0.3922 -0.1454 0.2134 0.045 Uiso calc U R 1
H H2B 0.5113 0.0098 0.3366 0.045 Uiso calc U R 1
H H2C 0.5315 0.0166 0.2017 0.045 Uiso calc U R 1
C C3 0.4225(5) 0.5047(4) 0.2283(5) 0.0446(11) Uani d . . 1
H H3A 0.5187 0.5867 0.2137 0.067 Uiso calc U R 1
H H3B 0.4152 0.5491 0.3133 0.067 Uiso calc U R 1
H H3C 0.3103 0.4856 0.1666 0.067 Uiso calc U R 1
C C4 0.6830(4) 0.3755(4) 0.3270(4) 0.0383(9) Uani d . . 1
H H4A 0.7624 0.4728 0.3133 0.057 Uiso calc U R 1
H H4B 0.7317 0.2826 0.3176 0.057 Uiso calc U R 1
H H4C 0.6716 0.4089 0.412 0.057 Uiso calc U R 1
C C5 0.5184(5) 0.2702(5) 0.0640(4) 0.0430(10) Uani d . . 1
H H5A 0.4125 0.2479 -0.0048 0.064 Uiso calc U R 1
H H5B 0.5595 0.1724 0.0499 0.064 Uiso calc U R 1
H H5C 0.6117 0.3712 0.0669 0.064 Uiso calc U R 1
C C6 -0.1101(5) -0.1073(5) 0.3050(4) 0.0440(10) Uani d . . 1
H H6A -0.1921 -0.0989 0.2326 0.066 Uiso calc U R 1
H H6B -0.0766 -0.0046 0.3763 0.066 Uiso calc U R 1
H H6C -0.1678 -0.2066 0.3278 0.066 Uiso calc U R 1
C C7 0.1884(5) -0.1952(5) 0.3931(4) 0.0426(10) Uani d . . 1
H H7A 0.0993 -0.2883 0.4038 0.064 Uiso calc U R 1
H H7B 0.2359 -0.0992 0.4707 0.064 Uiso calc U R 1
H H7C 0.2847 -0.2336 0.3742 0.064 Uiso calc U R 1
C C8 -0.0031(5) -0.3270(4) 0.1360(4) 0.0439(10) Uani d . . 1
H H8A 0.0921 -0.3505 0.1039 0.066 Uiso calc U R 1
H H8B -0.0924 -0.3176 0.0685 0.066 Uiso calc U R 1
H H8C -0.0579 -0.4197 0.1664 0.066 Uiso calc U R 1
C C9 0.0955(4) -0.1094(4) -0.0570(4) 0.0231(7) Uani d . . 1
Co Co1 0.26003(5) 0.08844(5) 0.22595(4) 0.02308(16) Uani d . . 1
N N1 0.1802(3) -0.0311(3) 0.0459(3) 0.0256(7) Uani d . . 1
P P1 0.46552(11) 0.30526(10) 0.21192(9) 0.0274(2) Uani d . . 1
P P2 0.08733(11) -0.12942(10) 0.26437(9) 0.0285(2) Uani d . . 1
S S1 -0.03427(10) -0.21937(10) -0.20048(9) 0.0288(2) Uani d . . 1

loop_
_atom_site_aniso_label
_atom_site_aniso_U_11
_atom_site_aniso_U_22
_atom_site_aniso_U_33
_atom_site_aniso_U_12
_atom_site_aniso_U_13
_atom_site_aniso_U_23
C1 0.0308(17) 0.0384(18) 0.030(3) 0.0105(15) 0.0076(18) 0.0061(18)
C2 0.0265(16) 0.0298(16) 0.033(3) 0.0121(13) 0.0053(17) 0.0079(17)
C3 0.042(2) 0.0303(18) 0.059(3) 0.0114(16) 0.011(2) 0.014(2)
C4 0.0298(17) 0.0351(18) 0.042(3) 0.0046(15) 0.0068(19) 0.0078(19)
C5 0.042(2) 0.049(2) 0.036(3) 0.0062(17) 0.015(2) 0.015(2)
C6 0.0332(19) 0.054(2) 0.050(3) 0.0115(17) 0.019(2) 0.024(2)
C7 0.047(2) 0.048(2) 0.037(3) 0.0175(18) 0.010(2) 0.021(2)
C8 0.050(2) 0.0294(18) 0.042(3) 0.0017(16) 0.009(2) 0.0104(19)
C9 0.0238(15) 0.0252(15) 0.026(3) 0.0112(13) 0.0121(18) 0.0096(17)
Co1 0.0220(2) 0.0243(2) 0.0222(3) 0.00867(17) 0.0058(2) 0.0054(2)
N1 0.0227(13) 0.0277(13) 0.028(2) 0.0110(11) 0.0084(15) 0.0081(15)
P1 0.0261(4) 0.0258(4) 0.0286(6) 0.0075(3) 0.0083(4) 0.0065(4)
P2 0.0283(4) 0.0291(4) 0.0267(6) 0.0076(3) 0.0071(4) 0.0096(4)
S1 0.0284(4) 0.0314(4) 0.0242(6) 0.0138(3) 0.0047(4) 0.0025(4)

loop_
_atom_type_symbol
_atom_type_description
_atom_type_scat_dispersion_real
_atom_type_scat_dispersion_imag
_atom_type_scat_source
C C 0.0033 0.0016 'International Tables Vol C Tables 4.2.6.8 and 6.1.1.4'
H H 0.0000 0.0000 'International Tables Vol C Tables 4.2.6.8 and 6.1.1.4'
N N 0.0061 0.0033 'International Tables Vol C Tables 4.2.6.8 and 6.1.1.4'
P P 0.1023 0.0942 'International Tables Vol C Tables 4.2.6.8 and 6.1.1.4'
S S 0.1246 0.1234 'International Tables Vol C Tables 4.2.6.8 and 6.1.1.4'
Co Co 0.3494 0.9721 'International Tables Vol C Tables 4.2.6.8 and 6.1.1.4'

loop_
_geom_angle_atom_site_label_1
_geom_angle_atom_site_label_2
_geom_angle_atom_site_label_3
_geom_angle_site_symmetry_3
_geom_angle
Co1 C1 H1A . 109.5
Co1 C1 H1B . 109.5
H1A C1 H1B . 109.5
Co1 C1 H1C . 109.5
H1A C1 H1C . 109.5
H1B C1 H1C . 109.5
Co1 C2 H2A . 109.5
Co1 C2 H2B . 109.5
H2A C2 H2B . 109.5
Co1 C2 H2C . 109.5
H2A C2 H2C . 109.5
H2B C2 H2C . 109.5
P1 C3 H3A . 109.5
P1 C3 H3B . 109.5
H3A C3 H3B . 109.5
P1 C3 H3C . 109.5
H3A C3 H3C . 109.5
H3B C3 H3C . 109.5
P1 C4 H4A . 109.5
P1 C4 H4B . 109.5
H4A C4 H4B . 109.5
P1 C4 H4C . 109.5
H4A C4 H4C . 109.5
H4B C4 H4C . 109.5
P1 C5 H5A . 109.5
P1 C5 H5B . 109.5
H5A C5 H5B . 109.5
P1 C5 H5C . 109.5
H5A C5 H5C . 109.5
H5B C5 H5C . 109.5
P2 C6 H6A . 109.5
P2 C6 H6B . 109.5
H6A C6 H6B . 109.5
P2 C6 H6C . 109.5
H6A C6 H6C . 109.5
H6B C6 H6C . 109.5
P2 C7 H7A . 109.5
P2 C7 H7B . 109.5
H7A C7 H7B . 109.5
P2 C7 H7C . 109.5
H7A C7 H7C . 109.5
H7B C7 H7C . 109.5
P2 C8 H8A . 109.5
P2 C8 H8B . 109.5
H8A C8 H8B . 109.5
P2 C8 H8C . 109.5
H8A C8 H8C . 109.5
H8B C8 H8C . 109.5
N1 C9 S1 . 176.8(3)
N1 Co1 C1 . 175.88(11)
N1 Co1 C2 . 89.41(13)
C1 Co1 C2 . 94.50(15)
N1 Co1 P1 . 94.26(7)
C1 Co1 P1 . 87.28(10)
C2 Co1 P1 . 86.47(9)
N1 Co1 P2 . 91.69(8)
C1 Co1 P2 . 87.24(10)
C2 Co1 P2 . 86.87(9)
P1 Co1 P2 . 171.01(4)
N1 Co1 S1 2 90.53(7)
C1 Co1 S1 2 85.55(10)
C2 Co1 S1 2 179.77(9)
P1 Co1 S1 2 93.76(3)
P2 Co1 S1 2 92.91(3)
C9 N1 Co1 . 164.6(2)
C5 P1 C3 . 101.77(19)
C5 P1 C4 . 102.38(18)
C3 P1 C4 . 101.11(18)
C5 P1 Co1 . 115.13(12)
C3 P1 Co1 . 117.71(12)
C4 P1 Co1 . 116.33(11)
C8 P2 C7 . 101.71(19)
C8 P2 C6 . 102.07(19)
C7 P2 C6 . 101.07(18)
C8 P2 Co1 . 115.39(12)
C7 P2 Co1 . 116.52(13)
C6 P2 Co1 . 117.59(12)
C9 S1 Co1 2 102.93(10)

loop_
_geom_bond_atom_site_label_1
_geom_bond_atom_site_label_2
_geom_bond_site_symmetry_2
_geom_bond_distance
C1 Co1 . 1.997(4)
C1 H1A . 0.98
C1 H1B . 0.98
C1 H1C . 0.98
C2 Co1 . 2.019(3)
C2 H2A . 0.98
C2 H2B . 0.98
C2 H2C . 0.98
C3 P1 . 1.819(3)
C3 H3A . 0.98
C3 H3B . 0.98
C3 H3C . 0.98
C4 P1 . 1.826(4)
C4 H4A . 0.98
C4 H4B . 0.98
C4 H4C . 0.98
C5 P1 . 1.815(4)
C5 H5A . 0.98
C5 H5B . 0.98
C5 H5C . 0.98
C6 P2 . 1.824(3)
C6 H6A . 0.98
C6 H6B . 0.98
C6 H6C . 0.98
C7 P2 . 1.816(4)
C7 H7A . 0.98
C7 H7B . 0.98
C7 H7C . 0.98
C8 P2 . 1.814(4)
C8 H8A . 0.98
C8 H8B . 0.98
C8 H8C . 0.98
C9 N1 . 1.164(4)
C9 S1 . 1.647(4)
Co1 N1 . 1.952(3)
Co1 P1 . 2.2160(9)
Co1 P2 . 2.2212(9)
Co1 S1 2 2.4162(8)
S1 Co1 2 2.4162(8)
